data_1536226
loop_
_publ_author_name
'Johnsson, M.'
'Lidin, S.'
'Toernroos, K.W.'
'Buergi, H.B.'
'Millet, P.'

_publ_section_title
;
 Host-guest compounds in the family of tellurium-nickel oxohalogenides
;
_journal_name_full 'Angew. Chem. Int. ed.'
_journal_page_first 4292
_journal_page_last 4295
_journal_volume 43
_journal_year 2004
_chemical_formula_sum 'Cl14.214 Ni33.1 O90 Te31.988'
_chemical_name_systematic 'Te31.988 Ni33.1 O90 Cl14.214'
_space_group_IT_number 204
_symmetry_space_group_name_Hall '-I 2 2 3'
_symmetry_space_group_name_H-M 'I m -3'
_cell_angle_alpha 90
_cell_angle_beta 90
_cell_angle_gamma 90
_cell_formula_units_Z 2
_cell_length_a 17.4549
_cell_length_b 17.4549
_cell_length_c 17.4549
_cell_volume 5318.046
_citation_journal_id_ASTM ACIEF5
_cod_data_source_file Johnsson_ACIEF5_2004_1464.cif
_cod_data_source_block Cl14.214Ni33.1O90Te31.988
_cod_original_cell_volume 5318.047
_cod_database_code 1536226

loop_
_symmetry_equiv_pos_as_xyz
x,y,z
-x,-y,z
x,-y,-z
-x,y,-z
z,x,y
-z,-x,y
z,-x,-y
-z,x,-y
y,z,x
y,-z,-x
-y,z,-x
-y,-z,x
-x,-y,-z
x,y,-z
-x,y,z
x,-y,z
-z,-x,-y
z,x,-y
-z,x,y
z,-x,y
-y,-z,-x
-y,z,x
y,-z,x
y,z,-x
x+1/2,y+1/2,z+1/2
-x+1/2,-y+1/2,z+1/2
x+1/2,-y+1/2,-z+1/2
-x+1/2,y+1/2,-z+1/2
z+1/2,x+1/2,y+1/2
-z+1/2,-x+1/2,y+1/2
z+1/2,-x+1/2,-y+1/2
-z+1/2,x+1/2,-y+1/2
y+1/2,z+1/2,x+1/2
y+1/2,-z+1/2,-x+1/2
-y+1/2,z+1/2,-x+1/2
-y+1/2,-z+1/2,x+1/2
-x+1/2,-y+1/2,-z+1/2
x+1/2,y+1/2,-z+1/2
-x+1/2,y+1/2,z+1/2
x+1/2,-y+1/2,z+1/2
-z+1/2,-x+1/2,-y+1/2
z+1/2,x+1/2,-y+1/2
-z+1/2,x+1/2,y+1/2
z+1/2,-x+1/2,y+1/2
-y+1/2,-z+1/2,-x+1/2
-y+1/2,z+1/2,x+1/2
y+1/2,-z+1/2,x+1/2
y+1/2,z+1/2,-x+1/2

loop_
_atom_site_label
_atom_site_type_symbol
_atom_site_fract_x
_atom_site_fract_y
_atom_site_fract_z
_atom_site_occupancy
_atom_site_U_iso_or_equiv
Ni2 Ni+2 0.60772 0.18612 -0.17998 1 0.0
O5 O-2 0.59016 0.14608 -0.07264 1 0.0
O4 O-2 0.64496 -0.08073 -0.20946 1 0.0
Te4 Te+4 0.6253 0 -0.1439 0.103 0.0
Cl3 Cl-1 0.5 0 0 0.896 0.0
Ni1 Ni+2 0.5 0.14386 0 1 0.0
Cl5 Cl-1 0.2236 0 0.1026 0.516 0.0
Cl4 Cl-1 0.2509 0 0.081 0.103 0.0
O2 O-2 0.5 0 0.2082 1 0.0
O3 O-2 0.78891 0.14087 0.27813 1 0.0
Te2 Te+4 0.818166 0.181834 0.181834 1 0.0
Cl6 Cl-1 0.1469 0 0.1111 0.258 0.0
O1 O-2 0.6656 0.2741 0 1 0.0
Ni3 Ni+2 0.1437 0.0208 0 0.2588 0.0
Cl1 Cl-1 0 0 0 0.09 0.0
Cl2 Cl-1 0.0431 0.0431 0.0431 0.114 0.0
Te1 Te+4 0.669366 0.166551 0 1 0.0
Te3 Te+4 0.60299 0 -0.15538 0.896 0.0
